data_1566140
loop_
_publ_author_name
'Forensi, Silvia'
'Stopin, Antoine'
'de Leo, Federica'
'Wouters, Johan'
'Bonifazi, Davide'

_publ_section_title
;
 1,8,10-Trisubstituted anthracenyl hydrocarbons: Towards versatile
 scaffolds for multiple-H-bonded recognition arrays
;
_journal_issue 51
_journal_name_full Tetrahedron
_journal_page_first 131299
_journal_paper_doi 10.1016/j.tet.2020.131299
_journal_volume 76
_journal_year 2020
_chemical_formula_moiety 'C32 H36 B2 O6'
_chemical_formula_sum 'C32 H36 B2 O6'
_chemical_formula_weight 538.23
_space_group_IT_number 62
_space_group_name_Hall '-P 2ac 2n'
_space_group_name_H-M_alt 'P n m a'
_symmetry_cell_setting orthorhombic
_symmetry_space_group_name_Hall '-P 2ac 2n'
_symmetry_space_group_name_H-M 'P n m a'
_atom_sites_solution_hydrogens geom
_atom_sites_solution_primary direct
_atom_sites_solution_secondary difmap
_audit_creation_method SHELXL-97
_cell_angle_alpha 90.00
_cell_angle_beta 90.00
_cell_angle_gamma 90.00
_cell_formula_units_Z 4
_cell_length_a 12.5963(3)
_cell_length_b 14.7352(4)
_cell_length_c 16.1555(5)
_cell_measurement_reflns_used 4907
_cell_measurement_temperature 293(2)
_cell_measurement_theta_max 66.6520
_cell_measurement_theta_min 2.7310
_cell_volume 2998.61(14)
_computing_cell_refinement
;
CrysAlisPro, Agilent Technologies,
Version 1.171.37.34 (release 22-05-2014 CrysAlis171 .NET)
(compiled May 22 2014,16:03:01)
;
_computing_data_collection
;
CrysAlisPro, Agilent Technologies,
Version 1.171.37.34 (release 22-05-2014 CrysAlis171 .NET)
(compiled May 22 2014,16:03:01)
;
_computing_data_reduction
;
CrysAlisPro, Agilent Technologies,
Version 1.171.37.34 (release 22-05-2014 CrysAlis171 .NET)
(compiled May 22 2014,16:03:01)
;
_computing_structure_refinement 'SHELXL-97 (Sheldrick, 1997)'
_computing_structure_solution 'Sir 2004'
_diffrn_ambient_temperature 293(2)
_diffrn_detector 'CCD plate'
_diffrn_detector_area_resol_mean 5.1856
_diffrn_detector_type Ruby
_diffrn_measured_fraction_theta_full 0.997
_diffrn_measured_fraction_theta_max 0.997
_diffrn_measurement_device 'four-circle diffractometer'
_diffrn_measurement_device_type 'Xcalibur, Ruby, Gemini ultra'
_diffrn_measurement_method '\w scans'
_diffrn_radiation_monochromator mirror
_diffrn_radiation_source 'fine-focus sealed tube'
_diffrn_radiation_type CuK\a
_diffrn_radiation_wavelength 1.54184
_diffrn_reflns_av_R_equivalents 0.0433
_diffrn_reflns_av_sigmaI/netI 0.0254
_diffrn_reflns_limit_h_max 14
_diffrn_reflns_limit_h_min -14
_diffrn_reflns_limit_k_max 17
_diffrn_reflns_limit_k_min -13
_diffrn_reflns_limit_l_max 19
_diffrn_reflns_limit_l_min -14
_diffrn_reflns_number 12681
_diffrn_reflns_theta_full 66.59
_diffrn_reflns_theta_max 66.59
_diffrn_reflns_theta_min 4.06
_exptl_absorpt_coefficient_mu 0.641
_exptl_absorpt_correction_T_max 0.9810
_exptl_absorpt_correction_T_min 0.8211
_exptl_absorpt_correction_type analytical
_exptl_absorpt_process_details
;
CrysAlisPro, Agilent Technologies,
Version 1.171.37.34 (release 22-05-2014 CrysAlis171 .NET)
(compiled May 22 2014,16:03:01)
Analytical numeric absorption correction using a multifaceted crystal
			model based on expressions derived by R.C. Clark & J.S. Reid.
(Clark, R. C. & Reid, J. S. (1995). Acta Cryst. A51, 887-897)
Empirical absorption correction using spherical harmonics,
 implemented in SCALE3 ABSPACK scaling algorithm.
;
_exptl_crystal_colour yellow
_exptl_crystal_density_diffrn 1.192
_exptl_crystal_density_method 'not measured'
_exptl_crystal_description needle
_exptl_crystal_F_000 1144
_exptl_crystal_size_max 0.32
_exptl_crystal_size_mid 0.11
_exptl_crystal_size_min 0.03
_refine_diff_density_max 0.816
_refine_diff_density_min -0.282
_refine_diff_density_rms 0.060
_refine_ls_extinction_method none
_refine_ls_goodness_of_fit_ref 1.038
_refine_ls_hydrogen_treatment constr
_refine_ls_matrix_type full
_refine_ls_number_parameters 199
_refine_ls_number_reflns 2746
_refine_ls_number_restraints 0
_refine_ls_restrained_S_all 1.038
_refine_ls_R_factor_all 0.1226
_refine_ls_R_factor_gt 0.0941
_refine_ls_shift/su_max 0.002
_refine_ls_shift/su_mean 0.000
_refine_ls_structure_factor_coef Fsqd
_refine_ls_weighting_details 'calc w=1/[\s^2^(Fo^2^)+(0.1694P)^2^+2.0506P] where P=(Fo^2^+2Fc^2^)/3'
_refine_ls_weighting_scheme calc
_refine_ls_wR_factor_gt 0.2729
_refine_ls_wR_factor_ref 0.2939
_reflns_number_gt 2125
_reflns_number_total 2746
_reflns_threshold_expression >2sigma(I)
_cod_data_source_file Tetrahedron-2020-76-131299.cif
_cod_data_source_block 4
_cod_database_code 1566140

loop_
_symmetry_equiv_pos_as_xyz
'x, y, z'
'-x+1/2, -y, z+1/2'
'x+1/2, -y+1/2, -z+1/2'
'-x, y+1/2, -z'
'-x, -y, -z'
'x-1/2, y, -z-1/2'
'-x-1/2, y-1/2, z-1/2'
'x, -y-1/2, z'

loop_
_atom_site_label
_atom_site_type_symbol
_atom_site_fract_x
_atom_site_fract_y
_atom_site_fract_z
_atom_site_U_iso_or_equiv
_atom_site_adp_type
_atom_site_occupancy
_atom_site_symmetry_multiplicity
_atom_site_calc_flag
_atom_site_refinement_flags
_atom_site_disorder_assembly
_atom_site_disorder_group
C1 C 0.7998(3) 0.0816(2) 0.05557(19) 0.0580(8) Uani 1 1 d . . .
C2 C 0.7506(3) 0.0033(3) 0.0300(3) 0.0736(10) Uani 1 1 d . . .
H2 H 0.7824 -0.0521 0.0421 0.088 Uiso 1 1 calc R . .
C3 C 0.6540(3) 0.0038(3) -0.0136(3) 0.0762(10) Uani 1 1 d . . .
H3 H 0.6233 -0.0507 -0.0301 0.091 Uiso 1 1 calc R . .
C4 C 0.6053(3) 0.0834(2) -0.0317(2) 0.0625(9) Uani 1 1 d . . .
H4 H 0.5420 0.0832 -0.0613 0.075 Uiso 1 1 calc R . .
C5 C 0.6498(2) 0.16704(19) -0.00591(17) 0.0503(7) Uani 1 1 d . . .
C6 C 0.7500(2) 0.1669(2) 0.03725(17) 0.0512(7) Uani 1 1 d . . .
C7 C 0.7962(4) 0.2500 0.0575(3) 0.0592(11) Uani 1 2 d S . .
H7 H 0.8606 0.2500 0.0858 0.071 Uiso 1 2 calc SR . .
C8 C 0.6004(3) 0.2500 -0.0244(3) 0.0583(11) Uani 1 2 d S . .
C9 C 0.4953(3) 0.2500 -0.0684(3) 0.0584(11) Uani 1 2 d S . .
C10 C 0.4919(4) 0.2500 -0.1532(3) 0.0624(12) Uani 1 2 d S . .
H10 H 0.5546 0.2500 -0.1837 0.075 Uiso 1 2 calc SR . .
C11 C 0.3935(4) 0.2500 -0.1937(3) 0.0614(11) Uani 1 2 d S . .
C12 C 0.3001(4) 0.2500 -0.1493(3) 0.0615(12) Uani 1 2 d S . .
H12 H 0.2351 0.2500 -0.1767 0.074 Uiso 1 2 calc SR . .
C13 C 0.3036(3) 0.2500 -0.0639(3) 0.0614(11) Uani 1 2 d S . .
C14 C 0.4018(4) 0.2500 -0.0232(3) 0.0640(12) Uani 1 2 d S . .
H14 H 0.4043 0.2500 0.0343 0.077 Uiso 1 2 calc SR . .
C15 C 0.3024(5) 0.2500 -0.3227(4) 0.099(2) Uani 1 2 d S . .
H15A H 0.3173 0.2500 -0.3810 0.149 Uiso 1 2 calc SR . .
H15B H 0.2622 0.3032 -0.3088 0.149 Uiso 0.50 1 calc PR . .
H15C H 0.2622 0.1968 -0.3088 0.149 Uiso 0.50 1 calc PR . .
C16 C 0.1132(4) 0.2500 -0.0534(4) 0.0859(17) Uani 1 2 d S . .
H16A H 0.0591 0.2500 -0.0116 0.129 Uiso 1 2 calc SR . .
H16B H 0.1060 0.1968 -0.0873 0.129 Uiso 0.50 1 calc PR . .
H16C H 0.1060 0.3032 -0.0873 0.129 Uiso 0.50 1 calc PR . .
C17 C 1.0815(4) 0.1176(4) 0.1473(4) 0.1181(19) Uani 1 1 d . . .
H17A H 1.1061 0.1729 0.1736 0.142 Uiso 1 1 calc R . .
H17B H 1.1324 0.1013 0.1048 0.142 Uiso 1 1 calc R . .
C18 C 1.0769(3) 0.0444(4) 0.2096(3) 0.0924(13) Uani 1 1 d . . .
C19 C 1.0318(5) -0.0347(4) 0.1660(5) 0.146(3) Uani 1 1 d . . .
H19A H 1.0807 -0.0540 0.1231 0.175 Uiso 1 1 calc R . .
H19B H 1.0237 -0.0844 0.2048 0.175 Uiso 1 1 calc R . .
C20 C 1.0130(7) 0.0738(11) 0.2827(4) 0.236(7) Uani 1 1 d . . .
H20A H 1.0458 0.1257 0.3078 0.354 Uiso 1 1 calc R . .
H20B H 1.0094 0.0251 0.3221 0.354 Uiso 1 1 calc R . .
H20C H 0.9425 0.0894 0.2650 0.354 Uiso 1 1 calc R . .
C21 C 1.1903(5) 0.0219(5) 0.2376(4) 0.136(2) Uani 1 1 d . . .
H21A H 1.2314 0.0027 0.1907 0.203 Uiso 1 1 calc R . .
H21B H 1.1882 -0.0259 0.2779 0.203 Uiso 1 1 calc R . .
H21C H 1.2221 0.0749 0.2617 0.203 Uiso 1 1 calc R . .
B1 B 0.9096(3) 0.0687(3) 0.1013(2) 0.0648(10) Uani 1 1 d . . .
O1 O 0.9793(2) 0.1343(2) 0.1091(2) 0.1069(12) Uani 1 1 d . . .
O2 O 0.9305(3) -0.0145(2) 0.1293(3) 0.1319(16) Uani 1 1 d . . .
O3 O 0.4000(3) 0.2500 -0.2775(2) 0.0816(11) Uani 1 2 d S . .
O4 O 0.2155(3) 0.2500 -0.0150(2) 0.0810(11) Uani 1 2 d S . .

loop_
_atom_site_aniso_label
_atom_site_aniso_U_11
_atom_site_aniso_U_22
_atom_site_aniso_U_33
_atom_site_aniso_U_23
_atom_site_aniso_U_13
_atom_site_aniso_U_12
C1 0.0547(17) 0.0612(18) 0.0581(16) 0.0060(14) -0.0013(14) 0.0036(13)
C2 0.068(2) 0.0586(19) 0.095(3) 0.0039(18) -0.0096(19) 0.0068(16)
C3 0.069(2) 0.0600(19) 0.100(3) -0.0021(19) -0.017(2) -0.0018(16)
C4 0.0517(17) 0.0599(18) 0.076(2) -0.0036(15) -0.0097(15) -0.0044(13)
C5 0.0477(15) 0.0570(17) 0.0461(13) 0.0003(13) 0.0001(12) -0.0008(12)
C6 0.0500(15) 0.0593(17) 0.0444(14) 0.0030(13) -0.0048(12) 0.0014(12)
C7 0.052(2) 0.070(3) 0.055(2) 0.000 -0.0092(19) 0.000
C8 0.050(2) 0.062(2) 0.064(2) 0.000 -0.012(2) 0.000
C9 0.051(2) 0.051(2) 0.073(3) 0.000 -0.012(2) 0.000
C10 0.048(2) 0.071(3) 0.068(3) 0.000 -0.011(2) 0.000
C11 0.055(2) 0.061(2) 0.069(3) 0.000 -0.015(2) 0.000
C12 0.051(2) 0.056(2) 0.077(3) 0.000 -0.018(2) 0.000
C13 0.048(2) 0.058(2) 0.078(3) 0.000 -0.003(2) 0.000
C14 0.066(3) 0.062(3) 0.064(3) 0.000 -0.016(2) 0.000
C15 0.082(4) 0.137(6) 0.079(3) 0.000 -0.038(3) 0.000
C16 0.051(3) 0.099(4) 0.107(4) 0.000 -0.002(3) 0.000
C17 0.076(3) 0.119(4) 0.160(5) 0.031(4) -0.043(3) -0.004(3)
C18 0.077(2) 0.118(4) 0.082(2) 0.019(3) -0.016(2) 0.009(2)
C19 0.116(4) 0.104(4) 0.219(7) 0.034(4) -0.091(5) 0.009(3)
C20 0.128(6) 0.48(2) 0.100(4) -0.007(8) 0.005(4) 0.041(9)
C21 0.100(4) 0.157(5) 0.150(5) 0.025(4) -0.053(4) 0.016(4)
B1 0.060(2) 0.068(2) 0.067(2) 0.0093(19) -0.0118(17) 0.0040(18)
O1 0.0707(17) 0.099(2) 0.151(3) 0.041(2) -0.0379(18) -0.0087(15)
O2 0.110(2) 0.0786(19) 0.207(4) 0.022(2) -0.087(3) 0.0081(17)
O3 0.064(2) 0.115(3) 0.066(2) 0.000 -0.0186(17) 0.000
O4 0.0567(19) 0.100(3) 0.086(2) 0.000 -0.0023(18) 0.000

loop_
_atom_type_symbol
_atom_type_description
_atom_type_scat_dispersion_real
_atom_type_scat_dispersion_imag
_atom_type_scat_source
C C 0.0181 0.0091 'International Tables Vol C Tables 4.2.6.8 and 6.1.1.4'
H H 0.0000 0.0000 'International Tables Vol C Tables 4.2.6.8 and 6.1.1.4'
B B 0.0090 0.0039 'International Tables Vol C Tables 4.2.6.8 and 6.1.1.4'
O O 0.0492 0.0322 'International Tables Vol C Tables 4.2.6.8 and 6.1.1.4'

loop_
_geom_angle_atom_site_label_1
_geom_angle_atom_site_label_2
_geom_angle_atom_site_label_3
_geom_angle
_geom_angle_site_symmetry_1
_geom_angle_site_symmetry_3
C2 C1 C6 118.4(3) . .
C2 C1 B1 115.7(3) . .
C6 C1 B1 125.8(3) . .
C1 C2 C3 122.5(3) . .
C1 C2 H2 118.8 . .
C3 C2 H2 118.8 . .
C4 C3 C2 120.2(3) . .
C4 C3 H3 119.9 . .
C2 C3 H3 119.9 . .
C3 C4 C5 120.7(3) . .
C3 C4 H4 119.6 . .
C5 C4 H4 119.6 . .
C8 C5 C4 121.3(3) . .
C8 C5 C6 119.5(3) . .
C4 C5 C6 119.2(3) . .
C7 C6 C1 122.5(3) . .
C7 C6 C5 118.6(3) . .
C1 C6 C5 118.9(3) . .
C6 C7 C6 122.7(4) . 8_565
C6 C7 H7 118.6 . .
C6 C7 H7 118.6 8_565 .
C5 C8 C5 121.1(4) . 8_565
C5 C8 C9 119.43(18) . .
C5 C8 C9 119.43(18) 8_565 .
C10 C9 C14 120.1(4) . .
C10 C9 C8 120.0(4) . .
C14 C9 C8 119.9(4) . .
C9 C10 C11 119.6(4) . .
C9 C10 H10 120.2 . .
C11 C10 H10 120.2 . .
O3 C11 C12 124.8(4) . .
O3 C11 C10 114.4(4) . .
C12 C11 C10 120.8(4) . .
C11 C12 C13 119.5(4) . .
C11 C12 H12 120.2 . .
C13 C12 H12 120.2 . .
O4 C13 C12 123.6(4) . .
O4 C13 C14 116.6(4) . .
C12 C13 C14 119.8(4) . .
C9 C14 C13 120.2(4) . .
C9 C14 H14 119.9 . .
C13 C14 H14 119.9 . .
O3 C15 H15A 109.5 . .
O3 C15 H15B 109.5 . .
H15A C15 H15B 109.5 . .
O3 C15 H15C 109.5 . .
H15A C15 H15C 109.5 . .
H15B C15 H15C 109.5 . .
O4 C16 H16A 109.5 . .
O4 C16 H16B 109.5 . .
H16A C16 H16B 109.5 . .
O4 C16 H16C 109.5 . .
H16A C16 H16C 109.5 . .
H16B C16 H16C 109.5 . .
O1 C17 C18 112.4(4) . .
O1 C17 H17A 109.1 . .
C18 C17 H17A 109.1 . .
O1 C17 H17B 109.1 . .
C18 C17 H17B 109.1 . .
H17A C17 H17B 107.9 . .
C17 C18 C19 105.4(5) . .
C17 C18 C20 110.4(7) . .
C19 C18 C20 113.5(7) . .
C17 C18 C21 108.8(4) . .
C19 C18 C21 109.2(5) . .
C20 C18 C21 109.4(5) . .
O2 C19 C18 112.1(5) . .
O2 C19 H19A 109.2 . .
C18 C19 H19A 109.2 . .
O2 C19 H19B 109.2 . .
C18 C19 H19B 109.2 . .
H19A C19 H19B 107.9 . .
C18 C20 H20A 109.5 . .
C18 C20 H20B 109.5 . .
H20A C20 H20B 109.5 . .
C18 C20 H20C 109.5 . .
H20A C20 H20C 109.5 . .
H20B C20 H20C 109.5 . .
C18 C21 H21A 109.5 . .
C18 C21 H21B 109.5 . .
H21A C21 H21B 109.5 . .
C18 C21 H21C 109.5 . .
H21A C21 H21C 109.5 . .
H21B C21 H21C 109.5 . .
O1 B1 O2 120.8(3) . .
O1 B1 C1 122.8(3) . .
O2 B1 C1 116.3(3) . .
B1 O1 C17 120.7(4) . .
B1 O2 C19 120.4(4) . .
C11 O3 C15 117.3(4) . .
C13 O4 C16 118.8(4) . .

loop_
_geom_bond_atom_site_label_1
_geom_bond_atom_site_label_2
_geom_bond_distance
_geom_bond_site_symmetry_2
C1 C2 1.373(5) .
C1 C6 1.436(4) .
C1 B1 1.579(5) .
C2 C3 1.407(5) .
C2 H2 0.9300 .
C3 C4 1.356(5) .
C3 H3 0.9300 .
C4 C5 1.416(4) .
C4 H4 0.9300 .
C5 C8 1.404(3) .
C5 C6 1.441(4) .
C6 C7 1.395(4) .
C7 C6 1.395(4) 8_565
C7 H7 0.9300 .
C8 C5 1.404(3) 8_565
C8 C9 1.504(6) .
C9 C10 1.371(7) .
C9 C14 1.386(7) .
C10 C11 1.402(6) .
C10 H10 0.9300 .
C11 O3 1.355(6) .
C11 C12 1.379(7) .
C12 C13 1.381(7) .
C12 H12 0.9300 .
C13 O4 1.362(6) .
C13 C14 1.401(6) .
C14 H14 0.9300 .
C15 O3 1.430(6) .
C15 H15A 0.9600 .
C15 H15B 0.9600 .
C15 H15C 0.9600 .
C16 O4 1.431(6) .
C16 H16A 0.9600 .
C16 H16B 0.9600 .
C16 H16C 0.9600 .
C17 O1 1.448(5) .
C17 C18 1.477(7) .
C17 H17A 0.9700 .
C17 H17B 0.9700 .
C18 C19 1.475(8) .
C18 C20 1.493(9) .
C18 C21 1.533(6) .
C19 O2 1.438(6) .
C19 H19A 0.9700 .
C19 H19B 0.9700 .
C20 H20A 0.9600 .
C20 H20B 0.9600 .
C20 H20C 0.9600 .
C21 H21A 0.9600 .
C21 H21B 0.9600 .
C21 H21C 0.9600 .
B1 O1 1.313(5) .
B1 O2 1.333(5) .

loop_
_geom_torsion_atom_site_label_1
_geom_torsion_atom_site_label_2
_geom_torsion_atom_site_label_3
_geom_torsion_atom_site_label_4
_geom_torsion
_geom_torsion_site_symmetry_1
_geom_torsion_site_symmetry_2
_geom_torsion_site_symmetry_3
_geom_torsion_site_symmetry_4
C6 C1 C2 C3 0.4(6) . . . .
B1 C1 C2 C3 -178.1(3) . . . .
C1 C2 C3 C4 -0.4(6) . . . .
C2 C3 C4 C5 -1.0(6) . . . .
C3 C4 C5 C8 179.8(4) . . . .
C3 C4 C5 C6 2.3(5) . . . .
C2 C1 C6 C7 -177.2(4) . . . .
B1 C1 C6 C7 1.2(5) . . . .
C2 C1 C6 C5 0.9(4) . . . .
B1 C1 C6 C5 179.3(3) . . . .
C8 C5 C6 C7 -1.6(5) . . . .
C4 C5 C6 C7 175.9(3) . . . .
C8 C5 C6 C1 -179.8(3) . . . .
C4 C5 C6 C1 -2.3(4) . . . .
C1 C6 C7 C6 177.6(3) . . . 8_565
C5 C6 C7 C6 -0.5(6) . . . 8_565
C4 C5 C8 C5 -173.7(3) . . . 8_565
C6 C5 C8 C5 3.7(6) . . . 8_565
C4 C5 C8 C9 3.4(6) . . . .
C6 C5 C8 C9 -179.2(3) . . . .
C5 C8 C9 C10 -88.6(4) . . . .
C5 C8 C9 C10 88.6(4) 8_565 . . .
C5 C8 C9 C14 91.4(4) . . . .
C5 C8 C9 C14 -91.4(4) 8_565 . . .
C14 C9 C10 C11 0.0 . . . .
C8 C9 C10 C11 180.0 . . . .
C9 C10 C11 O3 180.0 . . . .
C9 C10 C11 C12 0.0 . . . .
O3 C11 C12 C13 180.0 . . . .
C10 C11 C12 C13 0.0 . . . .
C11 C12 C13 O4 180.0 . . . .
C11 C12 C13 C14 0.0 . . . .
C10 C9 C14 C13 0.0 . . . .
C8 C9 C14 C13 180.0 . . . .
O4 C13 C14 C9 180.0 . . . .
C12 C13 C14 C9 0.0 . . . .
O1 C17 C18 C19 54.9(7) . . . .
O1 C17 C18 C20 -68.0(7) . . . .
O1 C17 C18 C21 171.9(5) . . . .
C17 C18 C19 O2 -56.1(7) . . . .
C20 C18 C19 O2 64.8(8) . . . .
C21 C18 C19 O2 -172.9(5) . . . .
C2 C1 B1 O1 160.8(4) . . . .
C6 C1 B1 O1 -17.6(6) . . . .
C2 C1 B1 O2 -16.7(5) . . . .
C6 C1 B1 O2 165.0(4) . . . .
O2 B1 O1 C17 1.0(7) . . . .
C1 B1 O1 C17 -176.4(4) . . . .
C18 C17 O1 B1 -29.5(8) . . . .
O1 B1 O2 C19 -2.3(8) . . . .
C1 B1 O2 C19 175.2(5) . . . .
C18 C19 O2 B1 32.1(9) . . . .
C12 C11 O3 C15 0.0 . . . .
C10 C11 O3 C15 180.0 . . . .
C12 C13 O4 C16 0.0 . . . .
C14 C13 O4 C16 180.0 . . . .
